data_2019828
loop_
_publ_author_name
'Ishii, Tomohiko'
'Senoo, Tatsuya'
'Kozakai, Taro'
'Fukada, Kazuhiro'
'Sakane, Genta'

_publ_section_title
;
 Crystal structure of \b-D,L-allose
;
_journal_issue 2
_journal_name_full 'Acta Crystallographica Section E Crystallographic Communications'
_journal_page_first o139
_journal_paper_doi 10.1107/S2056989015000353
_journal_volume 71
_journal_year 2015
_chemical_formula_iupac 'C6 H12 O6'
_chemical_formula_moiety 'C6 H12 O6'
_chemical_formula_sum 'C6 H12 O6'
_chemical_formula_weight 180.16
_chemical_name_systematic
;
\b-<i>D,L</i>-Allose
;
_space_group_IT_number 14
_symmetry_cell_setting monoclinic
_symmetry_space_group_name_Hall '-P 2ybc'
_symmetry_space_group_name_H-M 'P 1 21/c 1'
_atom_sites_solution_hydrogens geom
_atom_sites_solution_primary direct
_atom_sites_solution_secondary difmap
_cell_angle_alpha 90.0000
_cell_angle_beta 91.1262(14)
_cell_angle_gamma 90.0000
_cell_formula_units_Z 4
_cell_length_a 4.98211(10)
_cell_length_b 12.5624(3)
_cell_length_c 11.8156(3)
_cell_measurement_reflns_used 11709
_cell_measurement_temperature 295
_cell_measurement_theta_max 68.22
_cell_measurement_theta_min 3.52
_cell_volume 739.36(3)
_computing_cell_refinement
;
RAPID-AUTO (Rigaku, 2009)
;
_computing_data_collection
;
RAPID-AUTO (Rigaku, 2009)
;
_computing_data_reduction
;
RAPID-AUTO (Rigaku, 2009)
;
_computing_molecular_graphics
;
CrystalStructure (Rigaku, 2010)
;
_computing_publication_material
;
CrystalStructure (Rigaku, 2010)
;
_computing_structure_refinement
;
SHELXL2013 (Sheldrick, 2015)
;
_computing_structure_solution
;
<i>SIR2008</i> in <i>Il Milione</i> (Burla <i>et al.</i>, 2007)
;
_diffrn_ambient_temperature 295
_diffrn_detector_area_resol_mean 10.000
_diffrn_measured_fraction_theta_full 1.000
_diffrn_measured_fraction_theta_max 1.000
_diffrn_measurement_device_type 'Rigaku R-AXIS RAPID'
_diffrn_measurement_method \w
_diffrn_radiation_type 'Cu K\a'
_diffrn_radiation_wavelength 1.54187
_diffrn_reflns_av_R_equivalents 0.0746
_diffrn_reflns_limit_h_max 6
_diffrn_reflns_limit_h_min -6
_diffrn_reflns_limit_k_max 15
_diffrn_reflns_limit_k_min -15
_diffrn_reflns_limit_l_max 14
_diffrn_reflns_limit_l_min -14
_diffrn_reflns_number 12963
_diffrn_reflns_theta_full 68.22
_diffrn_reflns_theta_max 68.22
_diffrn_standards_number 0
_exptl_absorpt_coefficient_mu 1.288
_exptl_absorpt_correction_T_max 0.879
_exptl_absorpt_correction_T_min 0.687
_exptl_absorpt_correction_type multi-scan
_exptl_absorpt_process_details
;
(ABSCOR; Higashi, 1995)
;
_exptl_crystal_colour colorless
_exptl_crystal_density_diffrn 1.618
_exptl_crystal_density_method 'not measured'
_exptl_crystal_description block
_exptl_crystal_F_000 384.00
_exptl_crystal_size_max 0.100
_exptl_crystal_size_mid 0.100
_exptl_crystal_size_min 0.100
_refine_diff_density_max 0.370
_refine_diff_density_min -0.220
_refine_ls_extinction_coef 0.0159(15)
_refine_ls_extinction_method
;
SHELXL2013 (Sheldrick, 2015)
;
_refine_ls_goodness_of_fit_ref 1.069
_refine_ls_hydrogen_treatment constr
_refine_ls_number_parameters 115
_refine_ls_number_reflns 1350
_refine_ls_number_restraints 0
_refine_ls_R_factor_gt 0.0374
_refine_ls_shift/su_max 0.001
_refine_ls_structure_factor_coef Fsqd
_refine_ls_weighting_details 'w = 1/[\s^2^(Fo^2^)+(0.0463P)^2^+0.3535P] where P=(Fo^2^+2Fc^2^)/3'
_refine_ls_weighting_scheme calc
_refine_ls_wR_factor_ref 0.1015
_reflns_number_gt 1232
_reflns_number_total 1350
_reflns_threshold_expression F^2^>2\s(F^2^)
_cod_data_source_file is5386sup1.cf
_cod_data_source_block I
_cod_original_sg_symbol_H-M 'P 21/c'
_cod_database_code 2019828
_cod_database_fobs_code 2019828

loop_
_symmetry_equiv_pos_site_id
_symmetry_equiv_pos_as_xyz
1 +X,+Y,+Z
2 -X,1/2+Y,1/2-Z
3 -X,-Y,-Z
4 +X,1/2-Y,1/2+Z

loop_
_atom_site_type_symbol
_atom_site_label
_atom_site_fract_x
_atom_site_fract_y
_atom_site_fract_z
_atom_site_U_iso_or_equiv
_atom_site_adp_type
_atom_site_calc_flag
_atom_site_refinement_flags
_atom_site_occupancy
_atom_site_symmetry_multiplicity
O O1 0.1621(3) 0.79703(8) 0.67894(10) 0.0283(3) Uani d . 1.0 4
O O2 0.1676(3) 0.85269(9) 0.91826(9) 0.0311(4) Uani d . 1.0 4
O O3 -0.0213(2) 1.05723(8) 0.88005(9) 0.0244(3) Uani d . 1.0 4
O O4 0.3426(3) 1.21319(8) 0.80258(10) 0.0270(3) Uani d . 1.0 4
O O5 0.2673(2) 0.96785(8) 0.63757(8) 0.0219(3) Uani d . 1.0 4
O O6 0.6115(3) 1.14807(9) 0.56175(9) 0.0282(3) Uani d . 1.0 4
C C1 0.1454(3) 0.90015(11) 0.71937(12) 0.0211(4) Uani d . 1.0 4
C C2 0.2848(3) 0.91736(11) 0.83377(12) 0.0207(4) Uani d . 1.0 4
C C3 0.2552(3) 1.03366(11) 0.86734(12) 0.0195(4) Uani d . 1.0 4
C C4 0.3680(3) 1.10357(11) 0.77418(12) 0.0189(4) Uani d . 1.0 4
C C5 0.2263(3) 1.07910(11) 0.66196(12) 0.0197(4) Uani d . 1.0 4
C C6 0.3259(4) 1.14427(12) 0.56431(13) 0.0259(4) Uani d . 1.0 4
H H1A 0.3191 0.7774 0.6812 0.0340 Uiso calc R 1.0 4
H H1B -0.0442 0.9196 0.7254 0.0254 Uiso calc R 1.0 4
H H2A 0.2377 0.7936 0.9180 0.0373 Uiso calc R 1.0 4
H H2B 0.4758 0.8998 0.8280 0.0248 Uiso calc R 1.0 4
H H3A -0.0440 1.0847 0.9421 0.0293 Uiso calc R 1.0 4
H H3B 0.3529 1.0470 0.9387 0.0234 Uiso calc R 1.0 4
H H4B 0.5592 1.0872 0.7668 0.0226 Uiso calc R 1.0 4
H H4A 0.1849 1.2268 0.8151 0.0324 Uiso calc R 1.0 4
H H5A 0.0336 1.0920 0.6699 0.0237 Uiso calc R 1.0 4
H H6A 0.6640 1.1146 0.5069 0.0339 Uiso calc R 1.0 4
H H6C 0.2577 1.1140 0.4939 0.0311 Uiso calc R 1.0 4
H H6B 0.2565 1.2162 0.5702 0.0311 Uiso calc R 1.0 4

loop_
_atom_site_aniso_label
_atom_site_aniso_U_11
_atom_site_aniso_U_22
_atom_site_aniso_U_33
_atom_site_aniso_U_12
_atom_site_aniso_U_13
_atom_site_aniso_U_23
O1 0.0289(7) 0.0177(6) 0.0386(7) -0.0020(5) 0.0058(5) -0.0067(5)
O2 0.0465(8) 0.0190(6) 0.0283(6) 0.0071(5) 0.0162(5) 0.0067(5)
O3 0.0230(6) 0.0284(6) 0.0222(6) 0.0063(5) 0.0066(4) -0.0025(5)
O4 0.0271(6) 0.0147(6) 0.0393(7) -0.0005(4) 0.0044(5) -0.0042(5)
O5 0.0292(7) 0.0174(6) 0.0193(6) -0.0019(4) 0.0049(5) -0.0011(4)
O6 0.0303(7) 0.0300(7) 0.0247(6) -0.0063(5) 0.0089(5) -0.0044(5)
C1 0.0232(8) 0.0154(8) 0.0250(8) -0.0019(6) 0.0047(6) -0.0016(6)
C2 0.0233(8) 0.0182(8) 0.0207(8) 0.0035(6) 0.0054(6) 0.0030(6)
C3 0.0202(8) 0.0195(8) 0.0187(7) 0.0025(6) -0.0005(6) -0.0010(6)
C4 0.0187(8) 0.0139(7) 0.0240(8) 0.0013(6) 0.0013(6) -0.0023(6)
C5 0.0199(8) 0.0165(8) 0.0229(8) 0.0017(6) 0.0022(6) 0.0002(6)
C6 0.0282(9) 0.0251(8) 0.0245(8) 0.0008(6) 0.0025(6) 0.0052(7)

loop_
_atom_type_symbol
_atom_type_description
_atom_type_scat_dispersion_real
_atom_type_scat_dispersion_imag
_atom_type_scat_source
C C 0.0181 0.0091
;
International Tables for Crystallography
(1992, Vol. C, Tables 4.2.6.8 and 6.1.1.4)
;
H H 0.0000 0.0000
;
International Tables for Crystallography
(1992, Vol. C, Table 6.1.1.4)
;
O O 0.0492 0.0322
;
International Tables for Crystallography
(1992, Vol. C, Tables 4.2.6.8 and 6.1.1.4)
;

loop_
_geom_angle_atom_site_label_1
_geom_angle_atom_site_label_2
_geom_angle_atom_site_label_3
_geom_angle
_geom_angle_publ_flag
C1 O5 C5 112.16(11) no
O1 C1 O5 107.10(12) no
O1 C1 C2 114.20(12) no
O5 C1 C2 108.84(12) no
O2 C2 C1 110.83(12) no
O2 C2 C3 108.80(12) no
C1 C2 C3 108.83(12) no
O3 C3 C2 109.09(12) no
O3 C3 C4 109.17(12) no
C2 C3 C4 109.02(12) no
O4 C4 C3 110.57(12) no
O4 C4 C5 111.04(12) no
C3 C4 C5 109.98(12) no
O5 C5 C4 107.75(11) no
O5 C5 C6 108.87(12) no
C4 C5 C6 113.79(12) no
O6 C6 C5 112.25(13) no
C1 O1 H1A 109.467 no
C2 O2 H2A 109.472 no
C3 O3 H3A 109.470 no
C4 O4 H4A 109.476 no
C6 O6 H6A 109.474 no
O1 C1 H1B 108.857 no
O5 C1 H1B 108.860 no
C2 C1 H1B 108.859 no
O2 C2 H2B 109.452 no
C1 C2 H2B 109.449 no
C3 C2 H2B 109.458 no
O3 C3 H3B 109.847 no
C2 C3 H3B 109.848 no
C4 C3 H3B 109.842 no
O4 C4 H4B 108.392 no
C3 C4 H4B 108.388 no
C5 C4 H4B 108.388 no
O5 C5 H5A 108.775 no
C4 C5 H5A 108.778 no
C6 C5 H5A 108.780 no
O6 C6 H6C 109.153 no
O6 C6 H6B 109.157 no
C5 C6 H6C 109.152 no
C5 C6 H6B 109.146 no
H6C C6 H6B 107.880 no

loop_
_geom_bond_atom_site_label_1
_geom_bond_atom_site_label_2
_geom_bond_distance
_geom_bond_publ_flag
O1 C1 1.3837(18) no
O2 C2 1.4216(19) no
O3 C3 1.4199(18) no
O4 C4 1.4236(18) no
O5 C1 1.4314(18) no
O5 C5 1.4423(18) no
O6 C6 1.425(2) no
C1 C2 1.523(2) no
C2 C3 1.522(2) no
C3 C4 1.524(2) no
C4 C5 1.521(2) no
C5 C6 1.507(2) no
O1 H1A 0.820 no
O2 H2A 0.820 no
O3 H3A 0.820 no
O4 H4A 0.820 no
O6 H6A 0.820 no
C1 H1B 0.980 no
C2 H2B 0.980 no
C3 H3B 0.980 no
C4 H4B 0.980 no
C5 H5A 0.980 no
C6 H6C 0.970 no
C6 H6B 0.970 no

loop_
_geom_hbond_atom_site_label_D
_geom_hbond_atom_site_label_H
_geom_hbond_atom_site_label_A
_geom_hbond_site_symmetry_A
_geom_hbond_distance_DH
_geom_hbond_distance_HA
_geom_hbond_distance_DA
_geom_hbond_angle_DHA
_geom_hbond_publ_flag
O1 H1A O4 2_646 0.82 1.88 2.6884(16) 171 yes
O2 H2A O6 2_646 0.82 1.99 2.8044(16) 172 yes
O3 H3A O2 3_577 0.82 1.94 2.7494(16) 169 yes
O4 H4A O1 2_556 0.82 1.94 2.7384(16) 163 yes
O4 H4A O3 . 0.82 2.49 2.8333(15) 106 yes
O6 H6A O5 3_676 0.82 2.03 2.8439(15) 171 yes

loop_
_geom_torsion_atom_site_label_1
_geom_torsion_atom_site_label_2
_geom_torsion_atom_site_label_3
_geom_torsion_atom_site_label_4
_geom_torsion
_geom_torsion_publ_flag
C1 O5 C5 C4 63.92(13) no
C1 O5 C5 C6 -172.24(10) no
C5 O5 C1 O1 171.24(10) no
C5 O5 C1 C2 -64.83(13) no
O1 C1 C2 O2 -61.24(16) no
O1 C1 C2 C3 179.15(11) no
O5 C1 C2 O2 179.15(10) no
O5 C1 C2 C3 59.54(14) no
O2 C2 C3 O3 -58.04(14) no
O2 C2 C3 C4 -177.17(10) no
C1 C2 C3 O3 62.82(14) no
C1 C2 C3 C4 -56.31(14) no
O3 C3 C4 O4 60.68(14) no
O3 C3 C4 C5 -62.31(13) no
C2 C3 C4 O4 179.76(11) no
C2 C3 C4 C5 56.77(14) no
O4 C4 C5 O5 178.40(10) no
O4 C4 C5 C6 57.59(15) no
C3 C4 C5 O5 -58.88(14) no
C3 C4 C5 C6 -179.69(10) no
O5 C5 C6 O6 -74.12(14) no
C4 C5 C6 O6 46.06(16) no
